data_2020201
loop_
_publ_author_name
'Mootz, D.'
'Oellers, E.J.'
'Wiebcke, M.'

_publ_section_title
;
 Structures of (I) hexafluoroaluminic acid hexahydrate and (II)
 pentafluoroaluminic acid pentahydrate
;
_journal_name_full 'Acta Crystallographica C (39,1983-)'
_journal_page_first 1334
_journal_page_last 1337
_journal_volume 44
_journal_year 1988
_chemical_formula_sum 'Al F5 H12 O5'
_chemical_name_systematic 'H2 Al F5 (H2 O)5'
_space_group_IT_number 13
_symmetry_space_group_name_Hall '-P 2yc'
_symmetry_space_group_name_H-M 'P 1 2/c 1'
_cell_angle_alpha 90
_cell_angle_beta 108.27
_cell_angle_gamma 90
_cell_formula_units_Z 2
_cell_length_a 7.926
_cell_length_b 3.651
_cell_length_c 13.776
_cell_volume 378.552
_citation_journal_id_ASTM ACSCEE
_cod_data_source_file Mootz_ACSCEE_1988_1650.cif
_cod_data_source_block H12Al1F5O5
_cod_original_cell_volume 378.5516
_cod_original_formula_sum 'H12 Al1 F5 O5'
_cod_database_code 2020201

loop_
_symmetry_equiv_pos_as_xyz
x,y,z
-x,y,-z+1/2
-x,-y,-z
x,-y,z-1/2

loop_
_atom_site_label
_atom_site_type_symbol
_atom_site_fract_x
_atom_site_fract_y
_atom_site_fract_z
_atom_site_occupancy
_atom_site_U_iso_or_equiv
Al1 Al+3 0 -0.0182 0.25 1 0.0
H3 H+1 0.49 -0.44 0.472 0.5 0.0
H4 H+1 -0.167 0.21 0.007 1 0.0
F3 F-1 0 0.4804 0.25 1 0.0
F2 F-1 -0.1831 -0.0219 0.3006 1 0.0
H7 H+1 -0.417 -0.78 0.265 1 0.0
F1 F-1 0.1547 -0.025 0.3773 1 0.0
H6 H+1 -0.034 0.43 -0.006 0.5 0.0
O1 O-2 0.4597 -0.3287 0.4193 1 0.0
H5 H+1 -0.163 0.26 -0.086 1 0.0
H1 H+1 0.352 -0.28 0.413 1 0.0
O2 O-2 -0.1471 0.3656 -0.0318 1 0.0
O3 O-2 -0.5 -0.6621 0.25 1 0.0
H2 H+1 0.472 -0.44 0.368 1 0.0
